data_4513824
loop_
_publ_author_name
'Lu, Zhiyao'
'Demianets, Ivan'
'Hamze, Rasha'
'Terrile, Nicholas J.'
'Williams, Travis J.'

_publ_section_title
;
 A Prolific Catalyst for Selective Conversion of Neat Glycerol to Lactic
 Acid
;
_journal_issue 3
_journal_name_full 'ACS Catalysis'
_journal_page_first 2014
_journal_paper_doi 10.1021/acscatal.5b02732
_journal_volume 6
_journal_year 2016
_chemical_formula_sum 'C2 H5 Na3 O8'
_chemical_formula_weight 226.03
_space_group_crystal_system monoclinic
_space_group_IT_number 15
_space_group_name_Hall '-C 2yc'
_space_group_name_H-M_alt 'C 1 2/c 1'
_symmetry_space_group_name_Hall '-C 2yc'
_symmetry_space_group_name_H-M 'C 1 2/c 1'
_atom_sites_solution_hydrogens difmap
_cell_angle_alpha 90
_cell_angle_beta 106.491(4)
_cell_angle_gamma 90
_cell_formula_units_Z 4
_cell_length_a 20.3758(9)
_cell_length_b 3.4577(2)
_cell_length_c 10.3049(4)
_cell_measurement_reflns_used 2025
_cell_measurement_temperature 100.(2)
_cell_measurement_theta_max 68.2763
_cell_measurement_theta_min 4.5263
_cell_volume 696.15(6)
_computing_cell_refinement 'APEX2 v2014.11-0 (Bruker AXS, 2014)'
_computing_data_collection 'Bruker Instrument Service v2012.12.0.3 (Bruker AXS, 2012'
_computing_data_reduction 'SAINT V8.34A (Bruker AXS, 2013)'
_computing_structure_refinement 'SHELXTL XL 2014/7 (Bruker AXS, 2014)'
_computing_structure_solution 'SHELXTL XT 2014/4 (Bruker AXS, 2014)'
_diffrn_ambient_temperature 100.(2)
_diffrn_detector_area_resol_mean 8.3333
_diffrn_measured_fraction_theta_full 0.989
_diffrn_measured_fraction_theta_max 0.989
_diffrn_measurement_device_type 'Bruker APEX II CCD'
_diffrn_measurement_method 'omega- and phi-scans'
_diffrn_radiation_monochromator 'multi-layer optics'
_diffrn_radiation_type 'CuK\a '
_diffrn_radiation_wavelength 1.54178
_diffrn_reflns_av_R_equivalents 0.0341
_diffrn_reflns_av_unetI/netI 0.0339
_diffrn_reflns_limit_h_max 23
_diffrn_reflns_limit_h_min -24
_diffrn_reflns_limit_k_max 3
_diffrn_reflns_limit_k_min -4
_diffrn_reflns_limit_l_max 12
_diffrn_reflns_limit_l_min -12
_diffrn_reflns_number 2833
_diffrn_reflns_theta_full 68.27
_diffrn_reflns_theta_max 68.27
_diffrn_reflns_theta_min 4.53
_diffrn_source 'IuS microsource'
_exptl_absorpt_coefficient_mu 3.468
_exptl_absorpt_correction_type multi-scan
_exptl_absorpt_process_details 'SADABS 2014/5 (Bruker AXS)'
_exptl_crystal_colour colorless
_exptl_crystal_density_diffrn 2.157
_exptl_crystal_density_method 'not measured'
_exptl_crystal_F_000 456
_refine_diff_density_max 0.272
_refine_diff_density_min -0.284
_refine_ls_extinction_method none
_refine_ls_goodness_of_fit_ref 1.168
_refine_ls_hydrogen_treatment refall
_refine_ls_matrix_type full
_refine_ls_number_parameters 69
_refine_ls_number_reflns 631
_refine_ls_number_restraints 0
_refine_ls_restrained_S_all 1.168
_refine_ls_R_factor_all 0.0292
_refine_ls_R_factor_gt 0.0272
_refine_ls_shift/su_max 0.000
_refine_ls_shift/su_mean 0.000
_refine_ls_structure_factor_coef Fsqd
_refine_ls_weighting_details 'w=1/[\s^2^(Fo^2^)+(0.0413P)^2^+0.7402P] where P=(Fo^2^+2Fc^2^)/3'
_refine_ls_weighting_scheme calc
_refine_ls_wR_factor_gt 0.0801
_refine_ls_wR_factor_ref 0.0817
_reflns_number_gt 580
_reflns_number_total 631
_reflns_threshold_expression 'I > 2\s(I)'
_cod_data_source_file cs5b02732_si_004.cif
_cod_data_source_block I
_cod_depositor_comments 'Adding full bibliography for 4513822--4513824.cif.'
_cod_database_code 4513824

loop_
_space_group_symop_operation_xyz
'x, y, z'
'-x, y, -z+1/2'
'x+1/2, y+1/2, z'
'-x+1/2, y+1/2, -z+1/2'
'-x, -y, -z'
'x, -y, z-1/2'
'-x+1/2, -y+1/2, -z'
'x+1/2, -y+1/2, z-1/2'

loop_
_atom_site_type_symbol
_atom_site_label
_atom_site_fract_x
_atom_site_fract_y
_atom_site_fract_z
_atom_site_U_iso_or_equiv
_atom_site_adp_type
_atom_site_calc_flag
_atom_site_refinement_flags_adp
_atom_site_refinement_flags_occupancy
_atom_site_refinement_flags_posn
_atom_site_occupancy
C C1 0.59306(9) 0.7341(5) 0.60329(17) 0.0104(4) Uani d . . . 1
O O1 0.65132(6) 0.5989(4) 0.60131(12) 0.0122(3) Uani d . . . 1
O O2 0.57265(6) 0.7461(4) 0.70852(12) 0.0114(3) Uani d . . . 1
O O3 0.55414(6) 0.8713(4) 0.48722(12) 0.0129(3) Uani d . . . 1
H H3 0.5 1.0 0.5 0.17(3) Uiso d . P S 1
O O4 0.71206(7) -0.3380(4) 0.35445(14) 0.0138(3) Uani d . . . 1
H H1 0.7499(16) -0.275(10) 0.355(3) 0.037(8) Uiso d . . . 1
H H2 0.6932(16) -0.395(10) 0.269(3) 0.042(8) Uiso d . . . 1
Na Na1 0.65096(4) 0.1600(2) 0.42580(7) 0.0133(3) Uani d . . . 1
Na Na2 0.5 0.2531(3) 0.75 0.0120(3) Uani d T P S 1

loop_
_atom_site_aniso_label
_atom_site_aniso_U_11
_atom_site_aniso_U_22
_atom_site_aniso_U_33
_atom_site_aniso_U_12
_atom_site_aniso_U_13
_atom_site_aniso_U_23
C1 0.0143(9) 0.0083(8) 0.0088(8) -0.0024(6) 0.0037(7) -0.0016(6)
O1 0.0134(6) 0.0157(7) 0.0087(6) 0.0003(5) 0.0051(5) -0.0008(5)
O2 0.0149(6) 0.0140(7) 0.0074(6) -0.0001(5) 0.0065(5) -0.0002(5)
O3 0.0151(6) 0.0167(7) 0.0074(6) 0.0009(5) 0.0039(5) 0.0019(5)
O4 0.0146(7) 0.0178(7) 0.0105(6) -0.0041(5) 0.0061(5) -0.0024(5)
Na1 0.0178(4) 0.0139(4) 0.0096(4) -0.0017(3) 0.0063(3) -0.0007(3)
Na2 0.0150(5) 0.0128(5) 0.0092(5) 0 0.0051(4) 0

loop_
_atom_type_symbol
_atom_type_description
_atom_type_scat_dispersion_real
_atom_type_scat_dispersion_imag
_atom_type_scat_source
C C 0.0181 0.0091 'International Tables Vol C Tables 4.2.6.8 and 6.1.1.4'
H H 0.0000 0.0000 'International Tables Vol C Tables 4.2.6.8 and 6.1.1.4'
O O 0.0492 0.0322 'International Tables Vol C Tables 4.2.6.8 and 6.1.1.4'
Na Na 0.1353 0.1239 'International Tables Vol C Tables 4.2.6.8 and 6.1.1.4'

loop_
_geom_angle_atom_site_label_1
_geom_angle_atom_site_label_2
_geom_angle_atom_site_label_3
_geom_angle_site_symmetry_1
_geom_angle_site_symmetry_3
_geom_angle
O2 C1 O1 . . 123.78(16)
O2 C1 O3 . . 120.28(16)
O1 C1 O3 . . 115.93(15)
O2 C1 Na1 . 1_565 145.89(12)
O1 C1 Na1 . 1_565 67.93(9)
O3 C1 Na1 . 1_565 59.02(8)
C1 O1 Na1 . . 116.46(10)
C1 O1 Na1 . 1_565 85.46(10)
Na1 O1 Na1 . 1_565 87.07(4)
C1 O2 Na1 . 6_566 121.02(11)
C1 O2 Na2 . . 120.22(11)
Na1 O2 Na2 6_566 . 102.41(5)
C1 O2 Na2 . 1_565 122.87(11)
Na1 O2 Na2 6_566 1_565 90.88(4)
Na2 O2 Na2 . 1_565 92.55(4)
C1 O3 Na2 . 5_666 146.68(11)
C1 O3 Na1 . 1_565 93.42(10)
Na2 O3 Na1 5_666 1_565 88.91(4)
C1 O3 H3 . . 111.03(12)
Na2 O3 H3 5_666 . 90.40(6)
Na1 O3 H3 1_565 . 133.83(9)
Na1 O4 Na1 . 1_545 93.88(5)
Na1 O4 H1 . . 113.(2)
Na1 O4 H1 1_545 . 142.(2)
Na1 O4 H2 . . 111.(2)
Na1 O4 H2 1_545 . 92.(2)
H1 O4 H2 . . 103.(3)
O1 Na1 O4 . . 145.15(6)
O1 Na1 O4 . 1_565 83.05(5)
O4 Na1 O4 . 1_565 93.88(5)
O1 Na1 O2 . 6_565 119.33(5)
O4 Na1 O2 . 6_565 94.52(5)
O4 Na1 O2 1_565 6_565 83.04(5)
O1 Na1 O3 . 1_545 83.77(5)
O4 Na1 O3 . 1_545 108.54(5)
O4 Na1 O3 1_565 1_545 155.61(6)
O2 Na1 O3 6_565 1_545 85.67(5)
O1 Na1 O1 . 1_545 87.08(4)
O4 Na1 O1 . 1_545 77.25(5)
O4 Na1 O1 1_565 1_545 147.91(5)
O2 Na1 O1 6_565 1_545 127.92(5)
O3 Na1 O1 1_545 1_545 51.08(4)
O1 Na1 C1 . 1_545 75.66(5)
O4 Na1 C1 . 1_545 100.02(5)
O4 Na1 C1 1_565 1_545 157.84(5)
O2 Na1 C1 6_565 1_545 112.70(5)
O3 Na1 C1 1_545 1_545 27.56(5)
O1 Na1 C1 1_545 1_545 26.61(5)
O1 Na1 Na2 . 5_656 118.87(4)
O4 Na1 Na2 . 5_656 90.28(4)
O4 Na1 Na2 1_565 5_656 128.02(4)
O2 Na1 Na2 6_565 5_656 44.98(3)
O3 Na1 Na2 1_545 5_656 45.17(3)
O1 Na1 Na2 1_545 5_656 83.30(3)
C1 Na1 Na2 1_545 5_656 69.47(4)
O1 Na1 Na1 . 1_565 49.96(3)
O4 Na1 Na1 . 1_565 136.82(4)
O4 Na1 Na1 1_565 1_565 42.94(3)
O2 Na1 Na1 6_565 1_565 82.13(3)
O3 Na1 Na1 1_545 1_565 114.05(4)
O1 Na1 Na1 1_545 1_565 137.04(3)
C1 Na1 Na1 1_545 1_565 121.09(4)
Na2 Na1 Na1 5_656 1_565 114.774(19)
O1 Na1 Na1 . 1_545 130.04(3)
O4 Na1 Na1 . 1_545 43.18(4)
O4 Na1 Na1 1_565 1_545 137.06(4)
O2 Na1 Na1 6_565 1_545 97.87(3)
O3 Na1 Na1 1_545 1_545 65.95(4)
O1 Na1 Na1 1_545 1_545 42.96(3)
C1 Na1 Na1 1_545 1_545 58.91(4)
Na2 Na1 Na1 5_656 1_545 65.227(19)
Na1 Na1 Na1 1_565 1_545 180.0
O1 Na1 Na2 . 5_666 81.01(4)
O4 Na1 Na2 . 5_666 133.30(4)
O4 Na1 Na2 1_565 5_666 83.30(4)
O2 Na1 Na2 6_565 5_666 38.80(3)
O3 Na1 Na2 1_545 5_666 74.42(4)
O1 Na1 Na2 1_545 5_666 125.18(4)
C1 Na1 Na2 1_545 5_666 99.17(4)
Na2 Na1 Na2 5_656 5_666 58.024(12)
Na1 Na1 Na2 1_565 5_666 56.750(17)
Na1 Na1 Na2 1_545 5_666 123.251(17)
O1 Na1 Na1 . 7_656 79.68(4)
O4 Na1 Na1 . 7_656 70.33(4)
O4 Na1 Na1 1_565 7_656 55.56(4)
O2 Na1 Na1 6_565 7_656 133.22(5)
O3 Na1 Na1 1_545 7_656 140.89(4)
O1 Na1 Na1 1_545 7_656 92.68(4)
C1 Na1 Na1 1_545 7_656 113.42(5)
Na2 Na1 Na1 5_656 7_656 160.60(3)
Na1 Na1 Na1 1_565 7_656 80.90(2)
Na1 Na1 Na1 1_545 7_656 99.10(2)
Na2 Na1 Na1 5_666 7_656 136.14(3)
O2 Na2 O2 . 2_656 88.26(7)
O2 Na2 O2 . 2_646 179.19(5)
O2 Na2 O2 2_656 2_646 92.55(4)
O2 Na2 O2 . 1_545 92.55(4)
O2 Na2 O2 2_656 1_545 179.19(5)
O2 Na2 O2 2_646 1_545 86.64(7)
O2 Na2 O3 . 5_666 94.27(4)
O2 Na2 O3 2_656 5_666 100.42(4)
O2 Na2 O3 2_646 5_666 85.58(4)
O2 Na2 O3 1_545 5_666 79.52(4)
O2 Na2 O3 . 6_566 100.42(4)
O2 Na2 O3 2_656 6_566 94.27(4)
O2 Na2 O3 2_646 6_566 79.52(4)
O2 Na2 O3 1_545 6_566 85.58(4)
O3 Na2 O3 5_666 6_566 159.50(8)
O2 Na2 Na1 . 5_656 136.03(3)
O2 Na2 Na1 2_656 5_656 83.21(3)
O2 Na2 Na1 2_646 5_656 44.14(3)
O2 Na2 Na1 1_545 5_656 96.20(4)
O3 Na2 Na1 5_666 5_656 45.92(3)
O3 Na2 Na1 6_566 5_656 123.13(4)
O2 Na2 Na1 . 6_556 83.21(3)
O2 Na2 Na1 2_656 6_556 136.03(3)
O2 Na2 Na1 2_646 6_556 96.20(4)
O2 Na2 Na1 1_545 6_556 44.14(3)
O3 Na2 Na1 5_666 6_556 123.13(4)
O3 Na2 Na1 6_566 6_556 45.92(3)
Na1 Na2 Na1 5_656 6_556 130.45(4)
O2 Na2 Na2 . 1_565 44.13(3)
O2 Na2 Na2 2_656 1_565 44.13(3)
O2 Na2 Na2 2_646 1_565 136.68(3)
O2 Na2 Na2 1_545 1_565 136.68(3)
O3 Na2 Na2 5_666 1_565 100.25(4)
O3 Na2 Na2 6_566 1_565 100.25(4)
Na1 Na2 Na2 5_656 1_565 114.773(19)
Na1 Na2 Na2 6_556 1_565 114.773(19)
O2 Na2 Na2 . 1_545 135.87(3)
O2 Na2 Na2 2_656 1_545 135.87(3)
O2 Na2 Na2 2_646 1_545 43.32(3)
O2 Na2 Na2 1_545 1_545 43.32(3)
O3 Na2 Na2 5_666 1_545 79.75(4)
O3 Na2 Na2 6_566 1_545 79.75(4)
Na1 Na2 Na2 5_656 1_545 65.227(19)
Na1 Na2 Na2 6_556 1_545 65.227(19)
Na2 Na2 Na2 1_565 1_545 180.0
O2 Na2 Na1 . 6_566 38.79(3)
O2 Na2 Na1 2_656 6_566 89.56(4)
O2 Na2 Na1 2_646 6_566 141.18(3)
O2 Na2 Na1 1_545 6_566 91.07(3)
O3 Na2 Na1 5_666 6_566 132.04(3)
O3 Na2 Na1 6_566 6_566 61.67(3)
Na1 Na2 Na1 5_656 6_566 171.52(3)
Na1 Na2 Na1 6_556 6_566 58.024(12)
Na2 Na2 Na1 1_565 6_566 56.749(17)
Na2 Na2 Na1 1_545 6_566 123.251(17)
O2 Na2 Na1 . 5_666 89.56(4)
O2 Na2 Na1 2_656 5_666 38.79(3)
O2 Na2 Na1 2_646 5_666 91.07(3)
O2 Na2 Na1 1_545 5_666 141.18(3)
O3 Na2 Na1 5_666 5_666 61.67(3)
O3 Na2 Na1 6_566 5_666 132.04(3)
Na1 Na2 Na1 5_656 5_666 58.024(12)
Na1 Na2 Na1 6_556 5_666 171.52(3)
Na2 Na2 Na1 1_565 5_666 56.749(17)
Na2 Na2 Na1 1_545 5_666 123.251(17)
Na1 Na2 Na1 6_566 5_666 113.50(3)

loop_
_geom_bond_atom_site_label_1
_geom_bond_atom_site_label_2
_geom_bond_site_symmetry_2
_geom_bond_distance
C1 O2 . 1.267(2)
C1 O1 . 1.281(2)
C1 O3 . 1.321(2)
C1 Na1 1_565 2.8514(19)
O1 Na1 . 2.3595(14)
O1 Na1 1_565 2.6508(14)
O2 Na1 6_566 2.3742(13)
O2 Na2 . 2.3745(14)
O2 Na2 1_565 2.4099(14)
O3 Na2 5_666 2.4181(12)
O3 Na1 1_565 2.4491(14)
O3 H3 . 1.2308(12)
O4 Na1 . 2.3609(14)
O4 Na1 1_545 2.3714(14)
O4 H1 . 0.80(3)
O4 H2 . 0.88(3)
Na1 O4 1_565 2.3714(15)
Na1 O2 6_565 2.3741(13)
Na1 O3 1_545 2.4491(14)
Na1 O1 1_545 2.6508(14)
Na1 C1 1_545 2.8514(19)
Na1 Na2 5_656 3.4088(8)
Na1 Na1 1_565 3.4577(2)
Na1 Na1 1_545 3.4577(2)
Na1 Na2 5_666 3.7011(9)
Na1 Na1 7_656 3.9384(14)
Na2 O2 2_656 2.3745(14)
Na2 O2 2_646 2.4099(14)
Na2 O2 1_545 2.4099(14)
Na2 O3 5_666 2.4180(12)
Na2 O3 6_566 2.4180(12)
Na2 Na1 5_656 3.4088(8)
Na2 Na1 6_556 3.4088(8)
Na2 Na2 1_565 3.45769(19)
Na2 Na2 1_545 3.45771(19)
Na2 Na1 6_566 3.7011(9)
Na2 Na1 5_666 3.7011(9)

loop_
_geom_torsion_atom_site_label_1
_geom_torsion_atom_site_label_2
_geom_torsion_atom_site_label_3
_geom_torsion_atom_site_label_4
_geom_torsion_site_symmetry_1
_geom_torsion_site_symmetry_4
_geom_torsion
O2 C1 O1 Na1 . . 132.07(15)
O3 C1 O1 Na1 . . -49.00(18)
Na1 C1 O1 Na1 1_565 . -84.45(8)
O2 C1 O1 Na1 . 1_565 -143.48(17)
O3 C1 O1 Na1 . 1_565 35.45(14)
O1 C1 O2 Na1 . 6_566 32.7(2)
O3 C1 O2 Na1 . 6_566 -146.16(12)
Na1 C1 O2 Na1 1_565 6_566 -67.7(2)
O1 C1 O2 Na2 . . -97.11(17)
O3 C1 O2 Na2 . . 84.01(18)
Na1 C1 O2 Na2 1_565 . 162.43(15)
O1 C1 O2 Na2 . 1_565 146.92(13)
O3 C1 O2 Na2 . 1_565 -32.0(2)
Na1 C1 O2 Na2 1_565 1_565 46.5(3)
O2 C1 O3 Na2 . 5_666 -126.62(18)
O1 C1 O3 Na2 . 5_666 54.4(3)
Na1 C1 O3 Na2 1_565 5_666 93.23(18)
O2 C1 O3 Na1 . 1_565 140.14(15)
O1 C1 O3 Na1 . 1_565 -38.82(15)
